data_7718808
loop_
_publ_author_name
'Alag&#xf6;z, Tenzile'
'Gen&#xe7; Bilgi&#xe7;li, Hayriye'
'Polat, Elif'
'Pi&#x15f;kin, Hasan'
'T&#xfc;z&#xfc;n, Burak'
'G&#xfc;nsel, Arma&#x11f;an'
'Erdo&#x11f;mu&#x15f;, Ali'
'Yara&#x15f;&#x131;r, M Nil&#xfc;fer'
'Bilgi&#xe7;li, Ahmet T'

_publ_section_title
;
 Ag(I) induced H-type and Pd(II) induced J-type phthalocyanines to enhance
 PDT applications: synthesis, optical behaviors,
 photochemical/photophysical properties, and DFT studies.
;
_journal_issue 25
_journal_name_full 'Dalton transactions (Cambridge, England : 2003)'
_journal_page_first 10052
_journal_page_last 10070
_journal_paper_doi 10.1039/d5dt00590f
_journal_volume 54
_journal_year 2025
_chemical_formula_moiety 'C15 H9 Br N2 S'
_chemical_formula_sum 'C15 H9 Br N2 S'
_chemical_formula_weight 329.21
_space_group_crystal_system triclinic
_space_group_IT_number 2
_space_group_name_Hall '-P 1'
_space_group_name_H-M_alt 'P -1'
_atom_sites_solution_hydrogens difmap
_atom_sites_solution_primary direct
_audit_creation_date 2022-11-22
_audit_creation_method
;
Olex2 1.2
(compiled 2018.05.29 svn.r3508 for OlexSys, GUI svn.r5506)
;
_audit_update_record
;
2022-11-22 deposited with the CCDC.	2025-05-27 downloaded from the CCDC.
;
_cell_angle_alpha 81.106(7)
_cell_angle_beta 83.918(8)
_cell_angle_gamma 86.476(8)
_cell_formula_units_Z 2
_cell_length_a 6.827(3)
_cell_length_b 7.757(4)
_cell_length_c 13.338(6)
_cell_measurement_reflns_used 1949
_cell_measurement_temperature 273(2)
_cell_measurement_theta_max 24.75
_cell_measurement_theta_min 2.66
_cell_volume 693.2(6)
_computing_cell_refinement 'APEX2 v2014.9-0 (Bruker AXS)'
_computing_data_collection 'Bruker Instrument Service v2013.12.0.0 (Bruker AXS)'
_computing_data_reduction 'SAINT V8.34A (Bruker AXS)'
_computing_molecular_graphics 'Olex2 (Dolomanov et al., 2009)'
_computing_publication_material 'Olex2 (Dolomanov et al., 2009)'
_computing_structure_refinement 'ShelXL (Sheldrick, 2015)'
_computing_structure_solution 'ShelXS (Sheldrick, 2008)'
_diffrn_ambient_temperature 273.15
_diffrn_detector_area_resol_mean 8.3333
_diffrn_measured_fraction_theta_full 1.000
_diffrn_measured_fraction_theta_max 0.996
_diffrn_measurement_device_type 'Bruker APEX II QUAZAR three-circle diffractometer'
_diffrn_measurement_method '\f and \w scans'
_diffrn_radiation_monochromator 'multilayer QUAZAR mirrors'
_diffrn_radiation_type MoK\a
_diffrn_radiation_wavelength 0.71073
_diffrn_reflns_av_R_equivalents 0.0405
_diffrn_reflns_av_unetI/netI 0.0568
_diffrn_reflns_Laue_measured_fraction_full 1.000
_diffrn_reflns_Laue_measured_fraction_max 0.996
_diffrn_reflns_limit_h_max 8
_diffrn_reflns_limit_h_min -8
_diffrn_reflns_limit_k_max 10
_diffrn_reflns_limit_k_min -10
_diffrn_reflns_limit_l_max 14
_diffrn_reflns_limit_l_min -17
_diffrn_reflns_number 7130
_diffrn_reflns_point_group_measured_fraction_full 1.000
_diffrn_reflns_point_group_measured_fraction_max 0.996
_diffrn_reflns_theta_full 25.242
_diffrn_reflns_theta_max 27.483
_diffrn_reflns_theta_min 1.553
_diffrn_source 'microfocus sealed tube'
_exptl_absorpt_coefficient_mu 3.101
_exptl_absorpt_correction_T_max 0.7456
_exptl_absorpt_correction_T_min 0.4842
_exptl_absorpt_correction_type multi-scan
_exptl_absorpt_process_details 'SADABS V2014/4 (Bruker AXS)'
_exptl_crystal_colour colourless
_exptl_crystal_density_diffrn 1.577
_exptl_crystal_description plate
_exptl_crystal_F_000 328
_exptl_crystal_size_max 0.392
_exptl_crystal_size_mid 0.321
_exptl_crystal_size_min 0.06
_refine_diff_density_max 0.758
_refine_diff_density_min -0.577
_refine_diff_density_rms 0.065
_refine_ls_extinction_method none
_refine_ls_goodness_of_fit_ref 1.016
_refine_ls_hydrogen_treatment refall
_refine_ls_matrix_type full
_refine_ls_number_parameters 208
_refine_ls_number_reflns 3151
_refine_ls_number_restraints 0
_refine_ls_restrained_S_all 1.016
_refine_ls_R_factor_all 0.0806
_refine_ls_R_factor_gt 0.0482
_refine_ls_shift/su_max 0.000
_refine_ls_shift/su_mean 0.000
_refine_ls_structure_factor_coef Fsqd
_refine_ls_weighting_details 'w=1/[\s^2^(Fo^2^)+(0.0507P)^2^+0.4262P] where P=(Fo^2^+2Fc^2^)/3'
_refine_ls_weighting_scheme calc
_refine_ls_wR_factor_gt 0.1165
_refine_ls_wR_factor_ref 0.1320
_reflns_Friedel_coverage 0.000
_reflns_number_gt 2095
_reflns_number_total 3151
_reflns_threshold_expression 'I > 2\s(I)'
_cod_data_source_file d5dt00590f2.cif
_cod_data_source_block 22gtu259_brbnzylsh_ligand
_cod_depositor_comments 'Adding full bibliography for 7718808.cif.'
_cod_original_cell_volume 693.2(5)
_cod_database_code 7718808
_shelx_shelxl_version_number 2018/3
_shelx_space_group_comment
;
The symmetry employed for this shelxl refinement is uniquely defined
by the following loop, which should always be used as a source of
symmetry information in preference to the above space-group names.
They are only intended as comments.
;
_shelx_estimated_absorpt_t_max 0.836
_shelx_estimated_absorpt_t_min 0.376
_olex2_refinement_description
;
;
_olex2_submission_special_instructions 'No special instructions were received'

loop_
_space_group_symop_operation_xyz
'x, y, z'
'-x, -y, -z'

loop_
_atom_site_label
_atom_site_type_symbol
_atom_site_fract_x
_atom_site_fract_y
_atom_site_fract_z
_atom_site_U_iso_or_equiv
_atom_site_adp_type
_atom_site_occupancy
_atom_site_site_symmetry_order
_atom_site_calc_flag
_atom_site_refinement_flags_posn
_atom_site_refinement_flags_adp
_atom_site_refinement_flags_occupancy
_atom_site_disorder_assembly
_atom_site_disorder_group
Br1 Br 0.26709(8) 0.36695(6) 0.48312(3) 0.0878(2) Uani 1 1 d . . . . .
S1 S 0.21581(16) -0.20540(10) 0.13155(6) 0.0569(3) Uani 1 1 d . . . . .
C2 C 0.2505(4) -0.3933(4) -0.0237(2) 0.0388(7) Uani 1 1 d . . . . .
C3 C 0.2643(5) -0.5461(4) -0.0684(3) 0.0471(8) Uani 1 1 d . . . . .
N1 N 0.2616(5) -0.0914(4) -0.1363(2) 0.0619(8) Uani 1 1 d . . . . .
C1 C 0.2314(4) -0.4027(4) 0.0823(2) 0.0403(7) Uani 1 1 d . . . . .
C6 C 0.2249(5) -0.5677(4) 0.1417(3) 0.0496(8) Uani 1 1 d . . . . .
C13 C 0.2402(6) 0.1792(5) 0.4100(2) 0.0557(9) Uani 1 1 d . . . . .
C4 C 0.2589(5) -0.7087(5) -0.0071(3) 0.0558(9) Uani 1 1 d . . . . .
C9 C 0.1842(8) -0.2700(5) 0.2684(3) 0.0641(11) Uani 1 1 d . . . . .
C11 C 0.0387(7) -0.0032(6) 0.3418(3) 0.0621(10) Uani 1 1 d . . . . .
C5 C 0.2401(6) -0.7162(5) 0.0964(3) 0.0575(10) Uani 1 1 d . . . . .
C8 C 0.2823(5) -0.5331(5) -0.1773(3) 0.0594(10) Uani 1 1 d . . . . .
C10 C 0.2006(6) -0.1095(5) 0.3170(2) 0.0537(9) Uani 1 1 d . . . . .
N2 N 0.2951(6) -0.5203(6) -0.2641(3) 0.0873(12) Uani 1 1 d . . . . .
C12 C 0.0583(7) 0.1410(6) 0.3886(3) 0.0653(10) Uani 1 1 d . . . . .
C15 C 0.3829(7) -0.0636(6) 0.3368(3) 0.0672(11) Uani 1 1 d . . . . .
C14 C 0.4003(8) 0.0797(6) 0.3836(3) 0.0693(12) Uani 1 1 d . . . . .
C7 C 0.2560(5) -0.2251(4) -0.0877(2) 0.0435(7) Uani 1 1 d . . . . .
H6 H 0.223(5) -0.582(5) 0.212(3) 0.058(11) Uiso 1 1 d . . . . .
H9A H 0.048(6) -0.316(6) 0.287(3) 0.076(13) Uiso 1 1 d . . . . .
H9B H 0.279(8) -0.362(7) 0.288(4) 0.105(18) Uiso 1 1 d . . . . .
H14 H 0.511(6) 0.093(5) 0.390(3) 0.062(13) Uiso 1 1 d . . . . .
H15 H 0.477(6) -0.120(5) 0.320(3) 0.062(13) Uiso 1 1 d . . . . .
H11 H -0.078(6) -0.026(5) 0.327(3) 0.068(12) Uiso 1 1 d . . . . .
H4 H 0.273(6) -0.801(6) -0.042(3) 0.069(11) Uiso 1 1 d . . . . .
H12 H -0.047(6) 0.206(6) 0.406(3) 0.071(13) Uiso 1 1 d . . . . .
H5 H 0.240(6) -0.814(6) 0.138(3) 0.079(13) Uiso 1 1 d . . . . .

loop_
_atom_site_aniso_label
_atom_site_aniso_U_11
_atom_site_aniso_U_22
_atom_site_aniso_U_33
_atom_site_aniso_U_23
_atom_site_aniso_U_13
_atom_site_aniso_U_12
Br1 0.1413(5) 0.0637(3) 0.0637(3) -0.0220(2) -0.0139(3) -0.0085(3)
S1 0.0979(7) 0.0357(4) 0.0373(4) -0.0077(3) -0.0049(4) -0.0005(4)
C2 0.0371(17) 0.0360(15) 0.0453(17) -0.0106(12) -0.0071(13) 0.0007(12)
C3 0.0391(18) 0.0483(18) 0.059(2) -0.0218(15) -0.0062(15) -0.0010(14)
N1 0.078(2) 0.0565(19) 0.0487(17) 0.0005(15) -0.0082(15) 0.0001(15)
C1 0.0411(17) 0.0343(14) 0.0467(18) -0.0088(12) -0.0065(14) -0.0003(12)
C6 0.055(2) 0.0407(17) 0.052(2) -0.0004(15) -0.0099(17) -0.0023(14)
C13 0.079(3) 0.054(2) 0.0347(17) -0.0077(15) -0.0094(17) -0.0018(19)
C4 0.048(2) 0.0405(18) 0.084(3) -0.0238(18) -0.0077(19) -0.0021(15)
C9 0.096(3) 0.057(2) 0.040(2) -0.0081(16) -0.004(2) -0.015(2)
C11 0.057(3) 0.084(3) 0.047(2) -0.0104(19) -0.0085(18) -0.010(2)
C5 0.057(2) 0.0344(17) 0.079(3) -0.0002(17) -0.0098(19) -0.0035(15)
C8 0.057(2) 0.061(2) 0.066(3) -0.0315(19) -0.0043(19) -0.0006(17)
C10 0.071(3) 0.060(2) 0.0303(16) -0.0063(14) -0.0037(16) -0.0089(18)
N2 0.097(3) 0.109(3) 0.065(2) -0.043(2) -0.007(2) -0.005(2)
C12 0.071(3) 0.076(3) 0.047(2) -0.0129(19) -0.004(2) 0.010(2)
C15 0.065(3) 0.079(3) 0.062(3) -0.027(2) -0.008(2) 0.010(2)
C14 0.059(3) 0.089(3) 0.067(3) -0.028(2) -0.015(2) -0.003(2)
C7 0.0462(19) 0.0472(18) 0.0381(16) -0.0117(14) -0.0023(14) 0.0007(14)

loop_
_atom_type_symbol
_atom_type_description
_atom_type_scat_dispersion_real
_atom_type_scat_dispersion_imag
_atom_type_scat_source
C C 0.0033 0.0016 'International Tables Vol C Tables 4.2.6.8 and 6.1.1.4'
H H 0.0000 0.0000 'International Tables Vol C Tables 4.2.6.8 and 6.1.1.4'
Br Br -0.2901 2.4595 'International Tables Vol C Tables 4.2.6.8 and 6.1.1.4'
N N 0.0061 0.0033 'International Tables Vol C Tables 4.2.6.8 and 6.1.1.4'
S S 0.1246 0.1234 'International Tables Vol C Tables 4.2.6.8 and 6.1.1.4'

loop_
_geom_angle_atom_site_label_1
_geom_angle_atom_site_label_2
_geom_angle_atom_site_label_3
_geom_angle
_geom_angle_site_symmetry_1
_geom_angle_site_symmetry_3
_geom_angle_publ_flag
C1 S1 C9 104.31(17) . . ?
C3 C2 C7 119.7(3) . . ?
C1 C2 C3 120.4(3) . . ?
C1 C2 C7 119.9(3) . . ?
C2 C3 C8 119.3(3) . . ?
C4 C3 C2 120.0(3) . . ?
C4 C3 C8 120.7(3) . . ?
C2 C1 S1 117.3(2) . . ?
C2 C1 C6 118.2(3) . . ?
C6 C1 S1 124.5(3) . . ?
C5 C6 C1 120.5(3) . . ?
C12 C13 Br1 120.0(3) . . ?
C14 C13 Br1 119.7(3) . . ?
C14 C13 C12 120.3(4) . . ?
C5 C4 C3 119.1(3) . . ?
C10 C9 S1 107.6(3) . . ?
C10 C11 C12 120.9(4) . . ?
C4 C5 C6 121.8(3) . . ?
N2 C8 C3 179.0(4) . . ?
C11 C10 C9 122.4(4) . . ?
C15 C10 C9 119.7(4) . . ?
C15 C10 C11 117.9(4) . . ?
C13 C12 C11 119.5(4) . . ?
C14 C15 C10 120.6(4) . . ?
C13 C14 C15 120.8(4) . . ?
N1 C7 C2 178.5(4) . . ?

loop_
_geom_bond_atom_site_label_1
_geom_bond_atom_site_label_2
_geom_bond_distance
_geom_bond_site_symmetry_2
_geom_bond_publ_flag
Br1 C13 1.902(4) . ?
S1 C1 1.749(3) . ?
S1 C9 1.810(4) . ?
C2 C3 1.401(4) . ?
C2 C1 1.397(4) . ?
C2 C7 1.445(4) . ?
C3 C4 1.393(5) . ?
C3 C8 1.433(5) . ?
N1 C7 1.135(4) . ?
C1 C6 1.398(4) . ?
C6 C5 1.375(5) . ?
C13 C12 1.363(6) . ?
C13 C14 1.346(6) . ?
C4 C5 1.364(6) . ?
C9 C10 1.505(5) . ?
C11 C10 1.381(6) . ?
C11 C12 1.382(6) . ?
C8 N2 1.141(5) . ?
C10 C15 1.378(6) . ?
C15 C14 1.373(6) . ?

loop_
_geom_hbond_atom_site_label_D
_geom_hbond_atom_site_label_H
_geom_hbond_atom_site_label_A
_geom_hbond_distance_DH
_geom_hbond_distance_HA
_geom_hbond_distance_DA
_geom_hbond_angle_DHA
_geom_hbond_site_symmetry_A
_geom_hbond_publ_flag
C9 H9B Br1 0.96(5) 3.08(5) 3.756(4) 129(4) 1_545 yes
